data_1538728
loop_
_publ_author_name
'Kjekshus, A.'
'Walseth, K.P.'

_publ_section_title
;
 On the properties of the Cr1+x Sb, Fe1+x Sb, Co1+x Sb, Ni1+x Sb, Pd1+x
 Sb, and Pt1-x Sb phases
;
_journal_name_full 'Acta Chemica Scandinavica (1-27,1973-42,1988)'
_journal_page_first 2621
_journal_page_last 2630
_journal_volume 23
_journal_year 1969
_chemical_formula_sum 'Ni Sb'
_space_group_IT_number 194
_symmetry_space_group_name_Hall '-P 6c 2c'
_symmetry_space_group_name_H-M 'P 63/m m c'
_cell_angle_alpha 90
_cell_angle_beta 90
_cell_angle_gamma 120
_cell_formula_units_Z 2
_cell_length_a 3.935
_cell_length_b 3.935
_cell_length_c 5.136
_cell_volume 68.872
_citation_journal_id_ASTM ACSAA4
_cod_data_source_file Kjekshus_ACSAA4_1969_1012.cif
_cod_data_source_block Ni1Sb1
_cod_original_cell_volume 68.87238
_cod_original_formula_sum 'Ni1 Sb1'
_cod_database_code 1538728

loop_
_symmetry_equiv_pos_as_xyz
x,y,z
x-y,x,z+1/2
-y,x-y,z
-x,-y,z+1/2
-x+y,-x,z
y,-x+y,z+1/2
-y,-x,-z+1/2
x-y,-y,-z
x,x-y,-z+1/2
y,x,-z
-x+y,y,-z+1/2
-x,-x+y,-z
-x,-y,-z
-x+y,-x,-z-1/2
y,-x+y,-z
x,y,-z-1/2
x-y,x,-z
-y,x-y,-z-1/2
y,x,z-1/2
-x+y,y,z
-x,-x+y,z-1/2
-y,-x,z
x-y,-y,z-1/2
x,x-y,z

loop_
_atom_site_label
_atom_site_type_symbol
_atom_site_fract_x
_atom_site_fract_y
_atom_site_fract_z
_atom_site_occupancy
_atom_site_U_iso_or_equiv
Ni1 Ni 0 0 0 1 0.0
Sb1 Sb 0.3333 0.6667 0.25 1 0.0
